data_7004562
loop_
_publ_author_name
'Ferreir\'os-Mart\'inez, Raquel'
'Esteban-G\'omez, David'
'Platas-Iglesias, Carlos'
'de Blas, Andr\'es'
'Rodr\'iguez-Blas, Teresa'

_publ_section_title
;
 Zn(ii), Cd(ii) and Pb(ii) complexation with pyridinecarboxylate
 containing ligands
;
_journal_issue 42
_journal_name_full 'Dalton Transactions'
_journal_page_first 5754
_journal_page_last 5765
_journal_paper_doi 10.1039/b808631a
_journal_year 2008
_chemical_absolute_configuration ad
_chemical_compound_source 'synthesis as described'
_chemical_formula_moiety 'C20 H22 Cd N4 O4'
_chemical_formula_sum 'C20 H22 Cd N4 O4'
_chemical_formula_weight 494.82
_chemical_name_systematic
;
?
;
_space_group_IT_number 19
_symmetry_cell_setting orthorhombic
_symmetry_Int_Tables_number 19
_symmetry_space_group_name_Hall 'P 2ac 2ab'
_symmetry_space_group_name_H-M 'P 21 21 21'
_atom_sites_solution_hydrogens geom
_atom_sites_solution_primary direct
_atom_sites_solution_secondary difmap
_audit_conform_dict_location ftp://ftp.iucr.org/pub/cif_core.dic
_audit_conform_dict_name cif_core.dic
_audit_conform_dict_version 2.3
_audit_creation_date 2008-05-14T09:46:41-00:00
_audit_creation_method 'WinGX routine CIF_UPDATE'
_cell_angle_alpha 90
_cell_angle_beta 90
_cell_angle_gamma 90
_cell_formula_units_Z 4
_cell_length_a 10.3652(4)
_cell_length_b 10.4820(5)
_cell_length_c 17.8467(8)
_cell_measurement_reflns_used 1965
_cell_measurement_temperature 100.0(2)
_cell_measurement_theta_max 29.0735
_cell_measurement_theta_min 2.2695
_cell_measurement_wavelength 0.71073
_cell_volume 1939.01(15)
_computing_cell_refinement "'BRUKER APEX2"
_computing_data_collection "'BRUKER APEX2"
_computing_molecular_graphics 'Ortep-3 for Windows (Farrugia, 1997)'
_computing_publication_material 'WinGX publication routines (Farrugia, 1999)'
_computing_structure_refinement 'SHELXL-97 (Sheldrick, 1997)'
_computing_structure_solution 'SIR92 (Giacovazzo et al, 1993)'
_diffrn_ambient_temperature 100.0(2)
_diffrn_measured_fraction_theta_full 1
_diffrn_measured_fraction_theta_max 1
_diffrn_measurement_device_type 'Bruker X8 KappaAPEXII CCD'
_diffrn_measurement_method 'omega and phi scans'
_diffrn_radiation_monochromator graphite
_diffrn_radiation_probe x-ray
_diffrn_radiation_source 'fine-focus sealed tube'
_diffrn_radiation_type MoK\a
_diffrn_radiation_wavelength 0.71073
_diffrn_reflns_av_R_equivalents 0.0350
_diffrn_reflns_av_unetI/netI 0.0265
_diffrn_reflns_limit_h_max 12
_diffrn_reflns_limit_h_min -12
_diffrn_reflns_limit_k_max 13
_diffrn_reflns_limit_k_min 0
_diffrn_reflns_limit_l_max 22
_diffrn_reflns_limit_l_min 0
_diffrn_reflns_number 3946
_diffrn_reflns_theta_full 26.35
_diffrn_reflns_theta_max 26.35
_diffrn_reflns_theta_min 2.25
_exptl_absorpt_coefficient_mu 1.162
_exptl_absorpt_correction_T_max 0.988
_exptl_absorpt_correction_T_min 0.818
_exptl_absorpt_correction_type multi-scan
_exptl_absorpt_process_details 'SABADS, Bruker-AXS Version 2004/1'
_exptl_crystal_colour colourless
_exptl_crystal_density_diffrn 1.695
_exptl_crystal_density_method 'not measured'
_exptl_crystal_description prism
_exptl_crystal_F_000 1000
_exptl_crystal_size_max 0.34
_exptl_crystal_size_mid 0.14
_exptl_crystal_size_min 0.01
_refine_diff_density_max 0.252
_refine_diff_density_min -0.367
_refine_diff_density_rms 0.064
_refine_ls_abs_structure_details 'Flack H D (1983), Acta Cryst. A39, 876-881'
_refine_ls_abs_structure_Flack -0.04(2)
_refine_ls_extinction_method none
_refine_ls_goodness_of_fit_ref 1.045
_refine_ls_hydrogen_treatment constr
_refine_ls_matrix_type full
_refine_ls_number_parameters 262
_refine_ls_number_reflns 3946
_refine_ls_number_restraints 0
_refine_ls_restrained_S_all 1.045
_refine_ls_R_factor_all 0.0248
_refine_ls_R_factor_gt 0.0219
_refine_ls_shift/su_max 0
_refine_ls_shift/su_mean 0
_refine_ls_structure_factor_coef Fsqd
_refine_ls_weighting_details 'calc w=1/[\s^2^(Fo^2^)+(0.0180P)^2^+0.9922P] where P=(Fo^2^+2Fc^2^)/3'
_refine_ls_weighting_scheme calc
_refine_ls_wR_factor_gt 0.0455
_refine_ls_wR_factor_ref 0.0469
_reflns_number_gt 3704
_reflns_number_total 3946
_reflns_threshold_expression >2sigma(I)
_cod_data_source_file b808631a.txt
_cod_data_source_block uc04qf1n
_cod_database_code 7004562

loop_
_symmetry_equiv_pos_as_xyz
'x, y, z'
'-x+1/2, -y, z+1/2'
'x+1/2, -y+1/2, -z'
'-x, y+1/2, -z+1/2'

loop_
_atom_site_label
_atom_site_type_symbol
_atom_site_fract_x
_atom_site_fract_y
_atom_site_fract_z
_atom_site_U_iso_or_equiv
_atom_site_adp_type
_atom_site_occupancy
_atom_site_symmetry_multiplicity
_atom_site_calc_flag
_atom_site_refinement_flags
_atom_site_disorder_assembly
_atom_site_disorder_group
Cd1 Cd 0.995566(17) 0.042274(15) 0.244012(8) 0.01120(5) Uani 1 1 d . . .
O4 O 1.27201(19) -0.1937(2) 0.12719(12) 0.0228(5) Uani 1 1 d . . .
O2 O 1.14349(16) -0.11447(18) 0.21668(10) 0.0155(4) Uani 1 1 d . . .
O1 O 1.14758(17) 0.19513(17) 0.27791(11) 0.0148(4) Uani 1 1 d . . .
O3 O 1.2295(2) 0.3049(2) 0.37370(13) 0.0248(5) Uani 1 1 d . . .
N4 N 1.03309(17) 0.0456(2) 0.11944(11) 0.0115(4) Uani 1 1 d . . .
C20 C 1.1866(2) -0.1224(3) 0.14977(15) 0.0146(5) Uani 1 1 d . . .
C16 C 0.9946(3) 0.1286(2) -0.00150(12) 0.0164(5) Uani 1 1 d . . .
H16 H 0.9502 0.1846 -0.0326 0.02 Uiso 1 1 calc R . .
N1 N 0.9844(2) 0.07166(18) 0.36911(10) 0.0119(4) Uani 1 1 d . . .
C15 C 0.9684(2) 0.1247(2) 0.07471(13) 0.0116(5) Uani 1 1 d . . .
N3 N 0.8305(2) 0.1692(2) 0.18692(12) 0.0115(5) Uani 1 1 d . . .
H20 H 0.8196 0.2402 0.2156 0.014 Uiso 1 1 calc R . .
C19 C 1.1229(2) -0.0338(3) 0.09245(14) 0.0140(5) Uani 1 1 d . . .
C5 C 0.8704(2) 0.0491(3) 0.48299(14) 0.0175(6) Uani 1 1 d . . .
H5 H 0.8041 0.0112 0.5102 0.021 Uiso 1 1 calc R . .
C18 C 1.1526(2) -0.0361(3) 0.01689(15) 0.0192(6) Uani 1 1 d . . .
H18 H 1.2142 -0.0923 -0.0017 0.023 Uiso 1 1 calc R . .
C1 C 1.1553(3) 0.2268(3) 0.34656(16) 0.0151(6) Uani 1 1 d . . .
N2 N 0.80092(18) -0.0531(2) 0.28581(11) 0.0120(4) Uani 1 1 d . . .
H19 H 0.789 -0.1275 0.2604 0.014 Uiso 1 1 calc R . .
C9 C 0.5631(2) -0.0362(3) 0.27178(14) 0.0142(5) Uani 1 1 d . . .
H9A H 0.5631 -0.1046 0.2351 0.017 Uiso 1 1 calc R . .
H9B H 0.5537 -0.0744 0.321 0.017 Uiso 1 1 calc R . .
C11 C 0.4628(2) 0.1121(3) 0.17990(15) 0.0171(6) Uani 1 1 d . . .
H11A H 0.3935 0.1728 0.1721 0.021 Uiso 1 1 calc R . .
H11B H 0.4565 0.0469 0.1415 0.021 Uiso 1 1 calc R . .
C13 C 0.7091(2) 0.0945(2) 0.19040(14) 0.0112(5) Uani 1 1 d . . .
H13 H 0.7128 0.0264 0.1529 0.013 Uiso 1 1 calc R . .
C8 C 0.6928(2) 0.0344(2) 0.26802(13) 0.0118(5) Uani 1 1 d . . .
H8 H 0.6919 0.1029 0.3054 0.014 Uiso 1 1 calc R . .
C14 C 0.8692(3) 0.2113(3) 0.11190(15) 0.0143(6) Uani 1 1 d . . .
H14A H 0.9047 0.2967 0.1154 0.017 Uiso 1 1 calc R . .
H14B H 0.7932 0.2155 0.0803 0.017 Uiso 1 1 calc R . .
C12 C 0.5927(2) 0.1801(3) 0.17355(16) 0.0168(6) Uani 1 1 d . . .
H12A H 0.5935 0.2517 0.208 0.02 Uiso 1 1 calc R . .
H12B H 0.6014 0.2139 0.1232 0.02 Uiso 1 1 calc R . .
C2 C 1.0593(2) 0.1617(2) 0.39970(15) 0.0141(6) Uani 1 1 d . . .
C10 C 0.4485(2) 0.0508(3) 0.25698(15) 0.0192(6) Uani 1 1 d . . .
H10A H 0.4444 0.1166 0.2951 0.023 Uiso 1 1 calc R . .
H10B H 0.3691 0.0019 0.259 0.023 Uiso 1 1 calc R . .
C4 C 0.9499(3) 0.1387(3) 0.51633(15) 0.0196(6) Uani 1 1 d . . .
H4 H 0.9386 0.1605 0.5664 0.023 Uiso 1 1 calc R . .
C7 C 0.8112(3) -0.0819(2) 0.36665(14) 0.0159(6) Uani 1 1 d . . .
H7A H 0.8504 -0.1652 0.373 0.019 Uiso 1 1 calc R . .
H7B H 0.7254 -0.0851 0.3882 0.019 Uiso 1 1 calc R . .
C6 C 0.8907(2) 0.0165(3) 0.40843(15) 0.0141(6) Uani 1 1 d . . .
C17 C 1.0880(3) 0.0476(3) -0.03057(15) 0.0198(6) Uani 1 1 d . . .
H17 H 1.1073 0.0493 -0.0815 0.024 Uiso 1 1 calc R . .
C3 C 1.0467(3) 0.1956(3) 0.47417(15) 0.0161(6) Uani 1 1 d . . .
H3 H 1.1018 0.2553 0.4956 0.019 Uiso 1 1 calc R . .

loop_
_atom_site_aniso_label
_atom_site_aniso_U_11
_atom_site_aniso_U_22
_atom_site_aniso_U_33
_atom_site_aniso_U_23
_atom_site_aniso_U_13
_atom_site_aniso_U_12
Cd1 0.01013(8) 0.01366(8) 0.00982(8) 0.00108(6) 0.00022(10) 0.00046(9)
O4 0.0234(11) 0.0232(12) 0.0219(12) 0.0069(10) 0.0064(10) 0.0103(9)
O2 0.0153(9) 0.0166(10) 0.0146(9) 0.0043(8) 0.0028(7) 0.0026(8)
O1 0.0149(9) 0.0142(10) 0.0153(10) 0.0037(7) 0.0006(8) -0.0021(7)
O3 0.0242(11) 0.0270(13) 0.0232(12) 0.0029(10) -0.0068(10) -0.0135(10)
N4 0.0084(10) 0.0119(10) 0.0142(10) 0.0003(9) 0.0005(8) -0.0019(9)
C20 0.0115(13) 0.0148(14) 0.0176(14) 0.0027(11) 0.0009(11) -0.0033(12)
C16 0.0155(12) 0.0179(12) 0.0160(11) 0.0050(9) -0.0019(15) 0.0004(16)
N1 0.0108(11) 0.0123(10) 0.0126(9) 0.0021(7) -0.0013(10) 0.0015(9)
C15 0.0090(13) 0.0103(12) 0.0154(12) 0.0013(10) -0.0015(9) -0.0046(10)
N3 0.0130(11) 0.0107(11) 0.0109(11) -0.0020(9) -0.0002(9) -0.0006(9)
C19 0.0108(12) 0.0140(14) 0.0171(13) 0.0019(12) 0.0000(10) -0.0032(12)
C5 0.0152(12) 0.0238(15) 0.0135(13) 0.0048(13) 0.0029(10) -0.0006(13)
C18 0.0174(13) 0.0224(15) 0.0178(14) -0.0003(13) 0.0041(11) 0.0053(13)
C1 0.0133(14) 0.0144(14) 0.0176(15) 0.0047(11) -0.0034(12) 0.0029(11)
N2 0.0113(10) 0.0109(10) 0.0136(10) -0.0009(9) -0.0010(8) 0.0015(9)
C9 0.0110(11) 0.0143(13) 0.0173(13) 0.0002(12) -0.0001(10) -0.0019(11)
C11 0.0084(12) 0.0191(14) 0.0239(14) 0.0010(12) -0.0040(10) 0.0018(11)
C13 0.0102(12) 0.0114(13) 0.0119(13) -0.0014(10) -0.0017(10) -0.0011(10)
C8 0.0089(10) 0.0114(12) 0.0152(12) -0.0013(11) -0.0014(10) -0.0001(10)
C14 0.0138(14) 0.0116(13) 0.0174(15) 0.0016(11) -0.0003(12) -0.0008(11)
C12 0.0119(13) 0.0169(15) 0.0215(15) 0.0032(12) -0.0024(11) 0.0023(11)
C2 0.0119(13) 0.0121(13) 0.0183(14) 0.0035(11) -0.0033(11) 0.0023(11)
C10 0.0098(10) 0.0202(14) 0.0277(15) -0.0012(14) 0.0016(11) -0.0030(10)
C4 0.0220(14) 0.0267(16) 0.0100(13) -0.0008(12) -0.0007(11) 0.0063(12)
C7 0.0126(13) 0.0169(14) 0.0181(14) 0.0042(11) 0.0017(11) -0.0013(11)
C6 0.0111(12) 0.0149(14) 0.0163(13) 0.0048(11) -0.0025(11) 0.0040(11)
C17 0.0226(14) 0.0266(16) 0.0102(13) 0.0001(13) 0.0039(11) 0.0017(14)
C3 0.0165(13) 0.0153(14) 0.0164(14) -0.0022(11) -0.0045(11) 0.0022(11)

loop_
_atom_type_symbol
_atom_type_description
_atom_type_scat_dispersion_real
_atom_type_scat_dispersion_imag
_atom_type_scat_source
C C 0.0033 0.0016 'International Tables Vol C Tables 4.2.6.8 and 6.1.1.4'
H H 0 0 'International Tables Vol C Tables 4.2.6.8 and 6.1.1.4'
N N 0.0061 0.0033 'International Tables Vol C Tables 4.2.6.8 and 6.1.1.4'
O O 0.0106 0.006 'International Tables Vol C Tables 4.2.6.8 and 6.1.1.4'
Cd Cd -0.8075 1.2024 'International Tables Vol C Tables 4.2.6.8 and 6.1.1.4'

loop_
_geom_angle_atom_site_label_1
_geom_angle_atom_site_label_2
_geom_angle_atom_site_label_3
_geom_angle
_geom_angle_site_symmetry_1
_geom_angle_site_symmetry_3
_geom_angle_publ_flag
N1 Cd1 N4 168.86(7) . . yes
N1 Cd1 O2 109.98(7) . . yes
N4 Cd1 O2 71.77(7) . . yes
N1 Cd1 O1 71.56(7) . . yes
N4 Cd1 O1 97.40(7) . . yes
O2 Cd1 O1 95.49(7) . . yes
N1 Cd1 N2 72.70(7) . . yes
N4 Cd1 N2 117.56(7) . . yes
O2 Cd1 N2 109.43(7) . . yes
O1 Cd1 N2 141.66(7) . . yes
N1 Cd1 N3 107.96(7) . . yes
N4 Cd1 N3 72.28(7) . . yes
O2 Cd1 N3 141.54(7) . . yes
O1 Cd1 N3 102.23(7) . . yes
N2 Cd1 N3 76.13(7) . . yes
C20 O2 Cd1 118.55(16) . . ?
C1 O1 Cd1 118.19(17) . . ?
C15 N4 C19 121.4(2) . . ?
C15 N4 Cd1 120.88(16) . . ?
C19 N4 Cd1 117.71(16) . . ?
O4 C20 O2 126.8(3) . . ?
O4 C20 C19 117.5(2) . . ?
O2 C20 C19 115.7(2) . . ?
C15 C16 C17 119.0(2) . . ?
C15 C16 H16 120.5 . . ?
C17 C16 H16 120.5 . . ?
C6 N1 C2 121.0(2) . . ?
C6 N1 Cd1 120.00(17) . . ?
C2 N1 Cd1 118.01(17) . . ?
N4 C15 C16 120.5(2) . . ?
N4 C15 C14 116.7(2) . . ?
C16 C15 C14 122.8(2) . . ?
C14 N3 C13 115.44(19) . . ?
C14 N3 Cd1 111.09(15) . . ?
C13 N3 Cd1 107.16(14) . . ?
C14 N3 H20 107.6 . . ?
C13 N3 H20 107.6 . . ?
Cd1 N3 H20 107.6 . . ?
N4 C19 C18 121.1(2) . . ?
N4 C19 C20 115.9(2) . . ?
C18 C19 C20 123.0(2) . . ?
C4 C5 C6 119.3(2) . . ?
C4 C5 H5 120.4 . . ?
C6 C5 H5 120.4 . . ?
C19 C18 C17 118.4(2) . . ?
C19 C18 H18 120.8 . . ?
C17 C18 H18 120.8 . . ?
O3 C1 O1 126.5(3) . . ?
O3 C1 C2 117.4(3) . . ?
O1 C1 C2 116.0(2) . . ?
C7 N2 C8 112.95(19) . . ?
C7 N2 Cd1 109.35(14) . . ?
C8 N2 Cd1 108.35(14) . . ?
C7 N2 H19 108.7 . . ?
C8 N2 H19 108.7 . . ?
Cd1 N2 H19 108.7 . . ?
C10 C9 C8 112.7(2) . . ?
C10 C9 H9A 109 . . ?
C8 C9 H9A 109 . . ?
C10 C9 H9B 109 . . ?
C8 C9 H9B 109 . . ?
H9A C9 H9B 107.8 . . ?
C10 C11 C12 110.4(2) . . ?
C10 C11 H11A 109.6 . . ?
C12 C11 H11A 109.6 . . ?
C10 C11 H11B 109.6 . . ?
C12 C11 H11B 109.6 . . ?
H11A C11 H11B 108.1 . . ?
N3 C13 C8 110.42(19) . . ?
N3 C13 C12 110.5(2) . . ?
C8 C13 C12 109.4(2) . . ?
N3 C13 H13 108.8 . . ?
C8 C13 H13 108.8 . . ?
C12 C13 H13 108.8 . . ?
N2 C8 C13 111.41(19) . . ?
N2 C8 C9 110.74(19) . . ?
C13 C8 C9 109.54(19) . . ?
N2 C8 H8 108.4 . . ?
C13 C8 H8 108.4 . . ?
C9 C8 H8 108.4 . . ?
N3 C14 C15 113.8(2) . . ?
N3 C14 H14A 108.8 . . ?
C15 C14 H14A 108.8 . . ?
N3 C14 H14B 108.8 . . ?
C15 C14 H14B 108.8 . . ?
H14A C14 H14B 107.7 . . ?
C11 C12 C13 113.9(2) . . ?
C11 C12 H12A 108.8 . . ?
C13 C12 H12A 108.8 . . ?
C11 C12 H12B 108.8 . . ?
C13 C12 H12B 108.8 . . ?
H12A C12 H12B 107.7 . . ?
N1 C2 C3 121.2(2) . . ?
N1 C2 C1 116.0(2) . . ?
C3 C2 C1 122.8(2) . . ?
C9 C10 C11 109.5(2) . . ?
C9 C10 H10A 109.8 . . ?
C11 C10 H10A 109.8 . . ?
C9 C10 H10B 109.8 . . ?
C11 C10 H10B 109.8 . . ?
H10A C10 H10B 108.2 . . ?
C5 C4 C3 119.3(2) . . ?
C5 C4 H4 120.4 . . ?
C3 C4 H4 120.4 . . ?
N2 C7 C6 112.4(2) . . ?
N2 C7 H7A 109.1 . . ?
C6 C7 H7A 109.1 . . ?
N2 C7 H7B 109.1 . . ?
C6 C7 H7B 109.1 . . ?
H7A C7 H7B 107.9 . . ?
N1 C6 C5 120.5(2) . . ?
N1 C6 C7 115.7(2) . . ?
C5 C6 C7 123.8(2) . . ?
C16 C17 C18 119.6(2) . . ?
C16 C17 H17 120.2 . . ?
C18 C17 H17 120.2 . . ?
C2 C3 C4 118.6(3) . . ?
C2 C3 H3 120.7 . . ?
C4 C3 H3 120.7 . . ?

loop_
_geom_bond_atom_site_label_1
_geom_bond_atom_site_label_2
_geom_bond_distance
_geom_bond_site_symmetry_2
_geom_bond_publ_flag
Cd1 N1 2.2567(19) . yes
Cd1 N4 2.2572(19) . yes
Cd1 O2 2.2996(18) . yes
Cd1 O1 2.3272(17) . yes
Cd1 N2 2.3721(19) . yes
Cd1 N3 2.395(2) . yes
O4 C20 1.227(3) . ?
O2 C20 1.278(3) . ?
O1 C1 1.272(3) . ?
O3 C1 1.224(3) . ?
N4 C15 1.332(3) . ?
N4 C19 1.338(3) . ?
C20 C19 1.531(4) . ?
C16 C15 1.387(3) . ?
C16 C17 1.389(4) . ?
C16 H16 0.93 . ?
N1 C6 1.330(3) . ?
N1 C2 1.339(3) . ?
C15 C14 1.524(4) . ?
N3 C14 1.466(3) . ?
N3 C13 1.483(3) . ?
N3 H20 0.91 . ?
C19 C18 1.383(4) . ?
C5 C4 1.383(4) . ?
C5 C6 1.390(4) . ?
C5 H5 0.93 . ?
C18 C17 1.391(4) . ?
C18 H18 0.93 . ?
C1 C2 1.534(4) . ?
N2 C7 1.478(3) . ?
N2 C8 1.483(3) . ?
N2 H19 0.91 . ?
C9 C10 1.521(3) . ?
C9 C8 1.536(3) . ?
C9 H9A 0.97 . ?
C9 H9B 0.97 . ?
C11 C10 1.525(4) . ?
C11 C12 1.528(4) . ?
C11 H11A 0.97 . ?
C11 H11B 0.97 . ?
C13 C8 1.531(3) . ?
C13 C12 1.533(3) . ?
C13 H13 0.98 . ?
C8 H8 0.98 . ?
C14 H14A 0.97 . ?
C14 H14B 0.97 . ?
C12 H12A 0.97 . ?
C12 H12B 0.97 . ?
C2 C3 1.382(4) . ?
C10 H10A 0.97 . ?
C10 H10B 0.97 . ?
C4 C3 1.389(4) . ?
C4 H4 0.93 . ?
C7 C6 1.515(4) . ?
C7 H7A 0.97 . ?
C7 H7B 0.97 . ?
C17 H17 0.93 . ?
C3 H3 0.93 . ?

loop_
_geom_hbond_atom_site_label_D
_geom_hbond_atom_site_label_H
_geom_hbond_atom_site_label_A
_geom_hbond_distance_DH
_geom_hbond_distance_HA
_geom_hbond_distance_DA
_geom_hbond_angle_DHA
_geom_hbond_site_symmetry_A
N3 H20 O2 0.91 1.98 2.859(3) 161.4 4_755
N2 H19 O1 0.91 2.09 2.923(3) 152 4_745
N2 H19 O3 0.91 2.5 3.228(3) 136.7 4_745

loop_
_geom_torsion_atom_site_label_1
_geom_torsion_atom_site_label_2
_geom_torsion_atom_site_label_3
_geom_torsion_atom_site_label_4
_geom_torsion
_geom_torsion_site_symmetry_1
_geom_torsion_site_symmetry_2
_geom_torsion_site_symmetry_3
_geom_torsion_site_symmetry_4
_geom_torsion_publ_flag
N1 Cd1 O2 C20 -162.67(18) . . . . ?
N4 Cd1 O2 C20 5.68(18) . . . . ?
O1 Cd1 O2 C20 -90.32(19) . . . . ?
N2 Cd1 O2 C20 119.29(18) . . . . ?
N3 Cd1 O2 C20 27.3(2) . . . . ?
N1 Cd1 O1 C1 -0.99(18) . . . . ?
N4 Cd1 O1 C1 177.48(18) . . . . ?
O2 Cd1 O1 C1 -110.24(18) . . . . ?
N2 Cd1 O1 C1 21.1(2) . . . . ?
N3 Cd1 O1 C1 104.10(18) . . . . ?
N1 Cd1 N4 C15 -82.6(4) . . . . ?
O2 Cd1 N4 C15 176.5(2) . . . . ?
O1 Cd1 N4 C15 -90.13(18) . . . . ?
N2 Cd1 N4 C15 73.6(2) . . . . ?
N3 Cd1 N4 C15 10.40(18) . . . . ?
N1 Cd1 N4 C19 96.9(4) . . . . ?
O2 Cd1 N4 C19 -3.98(17) . . . . ?
O1 Cd1 N4 C19 89.38(18) . . . . ?
N2 Cd1 N4 C19 -106.88(18) . . . . ?
N3 Cd1 N4 C19 -170.09(19) . . . . ?
Cd1 O2 C20 O4 174.4(2) . . . . ?
Cd1 O2 C20 C19 -6.3(3) . . . . ?
N4 Cd1 N1 C6 164.7(3) . . . . ?
O2 Cd1 N1 C6 -98.26(19) . . . . ?
O1 Cd1 N1 C6 172.5(2) . . . . ?
N2 Cd1 N1 C6 6.66(18) . . . . ?
N3 Cd1 N1 C6 75.26(19) . . . . ?
N4 Cd1 N1 C2 -4.1(5) . . . . ?
O2 Cd1 N1 C2 92.93(18) . . . . ?
O1 Cd1 N1 C2 3.73(17) . . . . ?
N2 Cd1 N1 C2 -162.14(19) . . . . ?
N3 Cd1 N1 C2 -93.54(19) . . . . ?
C19 N4 C15 C16 -1.3(4) . . . . ?
Cd1 N4 C15 C16 178.23(18) . . . . ?
C19 N4 C15 C14 -179.5(2) . . . . ?
Cd1 N4 C15 C14 0.0(3) . . . . ?
C17 C16 C15 N4 0.8(4) . . . . ?
C17 C16 C15 C14 179.0(2) . . . . ?
N1 Cd1 N3 C14 149.64(15) . . . . ?
N4 Cd1 N3 C14 -18.66(15) . . . . ?
O2 Cd1 N3 C14 -40.2(2) . . . . ?
O1 Cd1 N3 C14 75.31(16) . . . . ?
N2 Cd1 N3 C14 -144.06(17) . . . . ?
N1 Cd1 N3 C13 -83.42(16) . . . . ?
N4 Cd1 N3 C13 108.28(16) . . . . ?
O2 Cd1 N3 C13 86.77(18) . . . . ?
O1 Cd1 N3 C13 -157.76(15) . . . . ?
N2 Cd1 N3 C13 -17.12(15) . . . . ?
C15 N4 C19 C18 0.4(4) . . . . ?
Cd1 N4 C19 C18 -179.1(2) . . . . ?
C15 N4 C19 C20 -178.1(2) . . . . ?
Cd1 N4 C19 C20 2.4(3) . . . . ?
O4 C20 C19 N4 -178.0(2) . . . . ?
O2 C20 C19 N4 2.7(3) . . . . ?
O4 C20 C19 C18 3.6(4) . . . . ?
O2 C20 C19 C18 -175.8(3) . . . . ?
N4 C19 C18 C17 0.9(4) . . . . ?
C20 C19 C18 C17 179.3(2) . . . . ?
Cd1 O1 C1 O3 179.9(2) . . . . ?
Cd1 O1 C1 C2 -1.5(3) . . . . ?
N1 Cd1 N2 C7 -21.91(15) . . . . ?
N4 Cd1 N2 C7 162.78(15) . . . . ?
O2 Cd1 N2 C7 83.73(16) . . . . ?
O1 Cd1 N2 C7 -43.8(2) . . . . ?
N3 Cd1 N2 C7 -136.08(17) . . . . ?
N1 Cd1 N2 C8 101.59(15) . . . . ?
N4 Cd1 N2 C8 -73.72(16) . . . . ?
O2 Cd1 N2 C8 -152.76(14) . . . . ?
O1 Cd1 N2 C8 79.69(18) . . . . ?
N3 Cd1 N2 C8 -12.58(14) . . . . ?
C14 N3 C13 C8 168.9(2) . . . . ?
Cd1 N3 C13 C8 44.6(2) . . . . ?
C14 N3 C13 C12 -69.9(3) . . . . ?
Cd1 N3 C13 C12 165.73(16) . . . . ?
C7 N2 C8 C13 162.3(2) . . . . ?
Cd1 N2 C8 C13 41.0(2) . . . . ?
C7 N2 C8 C9 -75.5(2) . . . . ?
Cd1 N2 C8 C9 163.20(16) . . . . ?
N3 C13 C8 N2 -60.2(3) . . . . ?
C12 C13 C8 N2 177.9(2) . . . . ?
N3 C13 C8 C9 176.90(19) . . . . ?
C12 C13 C8 C9 55.1(3) . . . . ?
C10 C9 C8 N2 177.7(2) . . . . ?
C10 C9 C8 C13 -59.0(3) . . . . ?
C13 N3 C14 C15 -97.2(3) . . . . ?
Cd1 N3 C14 C15 25.1(2) . . . . ?
N4 C15 C14 N3 -17.8(3) . . . . ?
C16 C15 C14 N3 164.0(2) . . . . ?
C10 C11 C12 C13 55.2(3) . . . . ?
N3 C13 C12 C11 -177.0(2) . . . . ?
C8 C13 C12 C11 -55.3(3) . . . . ?
C6 N1 C2 C3 3.5(4) . . . . ?
Cd1 N1 C2 C3 172.15(19) . . . . ?
C6 N1 C2 C1 -174.5(2) . . . . ?
Cd1 N1 C2 C1 -5.8(3) . . . . ?
O3 C1 C2 N1 -176.5(2) . . . . ?
O1 C1 C2 N1 4.8(3) . . . . ?
O3 C1 C2 C3 5.7(4) . . . . ?
O1 C1 C2 C3 -173.1(2) . . . . ?
C8 C9 C10 C11 58.4(3) . . . . ?
C12 C11 C10 C9 -54.6(3) . . . . ?
C6 C5 C4 C3 1.2(4) . . . . ?
C8 N2 C7 C6 -86.4(2) . . . . ?
Cd1 N2 C7 C6 34.3(2) . . . . ?
C2 N1 C6 C5 -1.5(4) . . . . ?
Cd1 N1 C6 C5 -169.92(19) . . . . ?
C2 N1 C6 C7 178.8(2) . . . . ?
Cd1 N1 C6 C7 10.3(3) . . . . ?
C4 C5 C6 N1 -0.9(4) . . . . ?
C4 C5 C6 C7 178.9(2) . . . . ?
N2 C7 C6 N1 -30.8(3) . . . . ?
N2 C7 C6 C5 149.4(2) . . . . ?
C15 C16 C17 C18 0.5(4) . . . . ?
C19 C18 C17 C16 -1.3(4) . . . . ?
N1 C2 C3 C4 -3.1(4) . . . . ?
C1 C2 C3 C4 174.7(2) . . . . ?
C5 C4 C3 C2 0.7(4) . . . . ?
